data_4024463
loop_
_publ_author_name
'Zhi-Hui Ren'
'Zheng-Hui Guan'
'Yong-Min Liang'

_publ_section_title
;
Highly Regioselective Synthesis of Benz[a]anthracene Derivatives via a
Pd-Catalyzed Tandem C-H Activation/Biscyclization Reaction
;
_journal_name_full 'Journal of Organic Chemistry'
_journal_page_first 3145
_journal_page_last 3147
_journal_paper_doi 10.1021/jo802712n
_journal_volume 74
_journal_year 2009
_chemical_formula_sum 'C31 H28 O4'
_chemical_formula_weight 464.53
_chemical_name_systematic
; 
 ? 
;
_space_group_IT_number 14
_symmetry_cell_setting monoclinic
_symmetry_space_group_name_Hall '-P 2yn'
_symmetry_space_group_name_H-M 'P 1 21/n 1'
_atom_sites_solution_hydrogens geom
_atom_sites_solution_primary direct
_atom_sites_solution_secondary difmap
_audit_creation_method SHELXL-97
_cell_angle_alpha 90.00
_cell_angle_beta 110.534(9)
_cell_angle_gamma 90.00
_cell_formula_units_Z 4
_cell_length_a 10.160(6)
_cell_length_b 23.332(14)
_cell_length_c 10.763(6)
_cell_measurement_reflns_used 4961
_cell_measurement_temperature 296(2)
_cell_measurement_theta_max 27.46
_cell_measurement_theta_min 2.20
_cell_volume 2390(2)
_computing_cell_refinement 'Bruker SMART'
_computing_data_collection 'Bruker SMART'
_computing_data_reduction 'Bruker SAINT'
_computing_molecular_graphics 'Bruker SHELXTL'
_computing_publication_material 'Bruker SHELXTL'
_computing_structure_refinement 'SHELXL-97 (Sheldrick, 1997)'
_computing_structure_solution 'SHELXS-97 (Sheldrick, 1990)'
_diffrn_ambient_temperature 296(2)
_diffrn_measured_fraction_theta_full 0.975
_diffrn_measured_fraction_theta_max 0.975
_diffrn_measurement_device_type 'CCD area detector'
_diffrn_measurement_method 'phi and omega scans'
_diffrn_radiation_monochromator graphite
_diffrn_radiation_source 'fine-focus sealed tube'
_diffrn_radiation_type MoK\a
_diffrn_radiation_wavelength 0.71073
_diffrn_reflns_av_R_equivalents 0.0298
_diffrn_reflns_av_sigmaI/netI 0.0341
_diffrn_reflns_limit_h_max 13
_diffrn_reflns_limit_h_min -13
_diffrn_reflns_limit_k_max 30
_diffrn_reflns_limit_k_min -23
_diffrn_reflns_limit_l_max 14
_diffrn_reflns_limit_l_min -13
_diffrn_reflns_number 13981
_diffrn_reflns_theta_full 27.74
_diffrn_reflns_theta_max 27.74
_diffrn_reflns_theta_min 2.20
_exptl_absorpt_coefficient_mu 0.084
_exptl_absorpt_correction_T_max 0.983
_exptl_absorpt_correction_T_min 0.980
_exptl_absorpt_correction_type multi-scan
_exptl_absorpt_process_details sadabs
_exptl_crystal_colour colorless
_exptl_crystal_density_diffrn 1.291
_exptl_crystal_density_method 'not measured'
_exptl_crystal_description block
_exptl_crystal_F_000 984
_exptl_crystal_size_max 0.24
_exptl_crystal_size_mid 0.23
_exptl_crystal_size_min 0.20
_refine_diff_density_max 0.243
_refine_diff_density_min -0.225
_refine_diff_density_rms 0.045
_refine_ls_extinction_method none
_refine_ls_goodness_of_fit_ref 1.020
_refine_ls_hydrogen_treatment constr
_refine_ls_matrix_type full
_refine_ls_number_parameters 318
_refine_ls_number_reflns 5483
_refine_ls_number_restraints 0
_refine_ls_restrained_S_all 1.020
_refine_ls_R_factor_all 0.0704
_refine_ls_R_factor_gt 0.0475
_refine_ls_shift/su_max 0.000
_refine_ls_shift/su_mean 0.000
_refine_ls_structure_factor_coef Fsqd
_refine_ls_weighting_details 'calc w=1/[\s^2^(Fo^2^)+(0.1000P)^2^+0.0000P] where P=(Fo^2^+2Fc^2^)/3'
_refine_ls_weighting_scheme calc
_refine_ls_wR_factor_gt 0.1392
_refine_ls_wR_factor_ref 0.1582
_reflns_number_gt 3907
_reflns_number_total 5483
_reflns_threshold_expression >2sigma(I)
_cod_data_source_file jo802712n_si_002.cif
_cod_data_source_block p21n
_cod_depositor_comments
;
The following automatic conversions were performed:
'_symmetry_cell_setting' value 'Monoclinic' changed to 'monoclinic'
according to '/home/saulius/struct/CIF-dictionaries/cif_core.dic'
dictionary named 'cif_core.dic' version 2.4.1 from 2010-06-29.

Automatic conversion script
Id: cif_fix_enum 1527 2010-12-29 10:47:43Z saulius 
;
_cod_original_sg_symbol_H-M P2(1)/n
_cod_database_code 4024463

loop_
_symmetry_equiv_pos_as_xyz
'x, y, z'
'-x+1/2, y+1/2, -z+1/2'
'-x, -y, -z'
'x-1/2, -y-1/2, z-1/2'

loop_
_atom_site_label
_atom_site_type_symbol
_atom_site_fract_x
_atom_site_fract_y
_atom_site_fract_z
_atom_site_U_iso_or_equiv
_atom_site_adp_type
_atom_site_occupancy
_atom_site_symmetry_multiplicity
_atom_site_calc_flag
_atom_site_refinement_flags
_atom_site_disorder_assembly
_atom_site_disorder_group
O2 O 0.59420(11) -0.00260(5) 0.22923(10) 0.0477(3) Uani 1 1 d . . .
C16 C 0.68990(15) 0.10187(6) 0.09728(13) 0.0355(3) Uani 1 1 d . . .
C17 C 0.77532(14) 0.14071(6) 0.05718(13) 0.0353(3) Uani 1 1 d . . .
C8 C 0.71229(15) 0.18104(6) -0.03841(13) 0.0370(3) Uani 1 1 d . . .
C15 C 0.55047(15) 0.10022(6) 0.03342(14) 0.0393(3) Uani 1 1 d . . .
H15 H 0.4972 0.0729 0.0575 0.047 Uiso 1 1 calc R . .
C14 C 0.48404(15) 0.13859(6) -0.06820(13) 0.0390(3) Uani 1 1 d . . .
C9 C 0.56416(16) 0.18074(6) -0.10163(13) 0.0380(3) Uani 1 1 d . . .
C25 C 0.76038(15) 0.06465(6) 0.21678(13) 0.0376(3) Uani 1 1 d . . .
O1 O 0.62808(15) 0.07297(6) 0.35943(13) 0.0708(4) Uani 1 1 d . . .
O3 O 0.79715(14) -0.00306(5) 0.06541(12) 0.0618(3) Uani 1 1 d . . .
C10 C 0.49139(18) 0.22130(7) -0.19709(15) 0.0470(4) Uani 1 1 d . . .
H10 H 0.5413 0.2499 -0.2215 0.056 Uiso 1 1 calc R . .
O4 O 0.91695(12) -0.01254(5) 0.27845(12) 0.0591(3) Uani 1 1 d . . .
C18 C 0.92809(15) 0.13620(6) 0.12571(14) 0.0401(3) Uani 1 1 d . . .
C29 C 0.65478(16) 0.04596(7) 0.27862(14) 0.0427(4) Uani 1 1 d . . .
C26 C 0.82501(16) 0.01271(6) 0.17539(15) 0.0422(3) Uani 1 1 d . . .
C6 C 0.82793(16) 0.22458(6) -0.19410(14) 0.0416(3) Uani 1 1 d . . .
C7 C 0.79391(17) 0.22895(6) -0.06982(15) 0.0433(4) Uani 1 1 d . . .
H7A H 0.7415 0.2641 -0.0745 0.052 Uiso 1 1 calc R . .
H7B H 0.8818 0.2328 0.0042 0.052 Uiso 1 1 calc R . .
C23 C 0.97696(16) 0.11878(7) 0.25714(15) 0.0443(4) Uani 1 1 d . . .
C13 C 0.33866(16) 0.13709(7) -0.13159(15) 0.0483(4) Uani 1 1 d . . .
H13 H 0.2867 0.1083 -0.1105 0.058 Uiso 1 1 calc R . .
C11 C 0.35064(19) 0.21947(8) -0.25392(16) 0.0539(4) Uani 1 1 d . . .
H11 H 0.3046 0.2474 -0.3153 0.065 Uiso 1 1 calc R . .
C5 C 0.93320(17) 0.25896(7) -0.20684(17) 0.0518(4) Uani 1 1 d . . .
H5 H 0.9842 0.2826 -0.1368 0.062 Uiso 1 1 calc R . .
C24 C 0.87204(17) 0.10104(7) 0.31647(14) 0.0465(4) Uani 1 1 d . . .
H24A H 0.8291 0.1346 0.3395 0.056 Uiso 1 1 calc R . .
H24B H 0.9176 0.0792 0.3968 0.056 Uiso 1 1 calc R . .
C19 C 1.02585(17) 0.14639(7) 0.06610(16) 0.0492(4) Uani 1 1 d . . .
H19 H 0.9952 0.1563 -0.0232 0.059 Uiso 1 1 calc R . .
C1 C 0.75714(18) 0.18970(8) -0.29719(15) 0.0519(4) Uani 1 1 d . . .
H1 H 0.6866 0.1659 -0.2904 0.062 Uiso 1 1 calc R . .
C12 C 0.27274(18) 0.17652(8) -0.22253(16) 0.0560(4) Uani 1 1 d . . .
H12 H 0.1757 0.1752 -0.2643 0.067 Uiso 1 1 calc R . .
C3 C 0.8908(2) 0.22405(10) -0.4227(2) 0.0683(6) Uani 1 1 d . . .
H3 H 0.9110 0.2240 -0.5006 0.082 Uiso 1 1 calc R . .
C22 C 1.11844(18) 0.11494(8) 0.32544(17) 0.0552(4) Uani 1 1 d . . .
H22 H 1.1505 0.1039 0.4141 0.066 Uiso 1 1 calc R . .
C4 C 0.96331(19) 0.25875(9) -0.3208(2) 0.0653(5) Uani 1 1 d . . .
H4 H 1.0337 0.2824 -0.3285 0.078 Uiso 1 1 calc R . .
C30 C 0.48496(18) -0.02340(8) 0.27442(17) 0.0543(4) Uani 1 1 d . . .
H30A H 0.4165 -0.0449 0.2039 0.065 Uiso 1 1 calc R . .
H30B H 0.4371 0.0088 0.2968 0.065 Uiso 1 1 calc R . .
C21 C 1.21312(19) 0.12704(8) 0.2652(2) 0.0631(5) Uani 1 1 d . . .
H21 H 1.3090 0.1249 0.3128 0.076 Uiso 1 1 calc R . .
C20 C 1.16647(18) 0.14228(8) 0.13534(19) 0.0610(5) Uani 1 1 d . . .
H20 H 1.2305 0.1499 0.0934 0.073 Uiso 1 1 calc R . .
C2 C 0.7887(2) 0.18937(9) -0.41093(17) 0.0631(5) Uani 1 1 d . . .
H2 H 0.7398 0.1652 -0.4805 0.076 Uiso 1 1 calc R . .
C31 C 0.5448(2) -0.06040(10) 0.39140(19) 0.0712(6) Uani 1 1 d . . .
H31A H 0.5875 -0.0934 0.3678 0.107 Uiso 1 1 calc R . .
H31B H 0.4716 -0.0725 0.4225 0.107 Uiso 1 1 calc R . .
H31C H 0.6145 -0.0394 0.4602 0.107 Uiso 1 1 calc R . .
C27 C 0.9994(2) -0.05833(9) 0.2526(3) 0.0763(6) Uani 1 1 d . . .
H27A H 0.9429 -0.0789 0.1735 0.092 Uiso 1 1 calc R . .
H27B H 1.0257 -0.0851 0.3263 0.092 Uiso 1 1 calc R . .
C28 C 1.1253(2) -0.03680(12) 0.2342(4) 0.1243(12) Uani 1 1 d . . .
H28A H 1.0994 -0.0115 0.1592 0.186 Uiso 1 1 calc R . .
H28B H 1.1785 -0.0683 0.2191 0.186 Uiso 1 1 calc R . .
H28C H 1.1813 -0.0163 0.3122 0.186 Uiso 1 1 calc R . .

loop_
_atom_site_aniso_label
_atom_site_aniso_U_11
_atom_site_aniso_U_22
_atom_site_aniso_U_33
_atom_site_aniso_U_23
_atom_site_aniso_U_13
_atom_site_aniso_U_12
O2 0.0490(6) 0.0501(7) 0.0523(6) 0.0011(5) 0.0279(5) -0.0055(5)
C16 0.0431(8) 0.0338(7) 0.0322(6) -0.0027(5) 0.0164(6) 0.0002(6)
C17 0.0434(8) 0.0345(7) 0.0323(6) -0.0055(5) 0.0188(6) -0.0034(6)
C8 0.0511(8) 0.0331(7) 0.0333(6) -0.0038(6) 0.0231(6) -0.0018(6)
C15 0.0441(8) 0.0354(7) 0.0419(7) 0.0025(6) 0.0195(6) -0.0011(6)
C14 0.0441(8) 0.0381(8) 0.0374(7) -0.0003(6) 0.0177(6) 0.0039(6)
C9 0.0501(8) 0.0359(7) 0.0333(7) -0.0011(6) 0.0214(6) 0.0034(6)
C25 0.0420(8) 0.0392(8) 0.0339(7) 0.0017(6) 0.0162(6) -0.0006(6)
O1 0.0929(10) 0.0736(9) 0.0696(8) -0.0195(7) 0.0581(8) -0.0185(7)
O3 0.0815(9) 0.0533(7) 0.0560(7) -0.0066(6) 0.0309(6) 0.0119(6)
C10 0.0612(10) 0.0441(9) 0.0429(8) 0.0060(7) 0.0273(7) 0.0074(7)
O4 0.0507(7) 0.0557(7) 0.0664(8) 0.0093(6) 0.0150(6) 0.0143(5)
C18 0.0454(8) 0.0366(7) 0.0405(7) -0.0047(6) 0.0178(6) -0.0062(6)
C29 0.0493(9) 0.0461(9) 0.0364(7) 0.0039(7) 0.0195(7) 0.0013(7)
C26 0.0402(8) 0.0388(8) 0.0503(9) 0.0039(7) 0.0194(7) -0.0006(6)
C6 0.0476(8) 0.0394(8) 0.0433(8) 0.0090(6) 0.0227(7) 0.0032(6)
C7 0.0565(9) 0.0369(8) 0.0418(8) -0.0003(6) 0.0238(7) -0.0044(7)
C23 0.0477(9) 0.0403(8) 0.0427(8) -0.0048(6) 0.0130(7) -0.0074(6)
C13 0.0445(9) 0.0492(9) 0.0518(9) 0.0057(7) 0.0177(7) 0.0033(7)
C11 0.0630(11) 0.0559(10) 0.0461(8) 0.0141(8) 0.0234(8) 0.0190(8)
C5 0.0497(9) 0.0517(10) 0.0584(10) 0.0108(8) 0.0244(8) 0.0013(7)
C24 0.0538(9) 0.0500(9) 0.0347(7) -0.0002(7) 0.0145(7) -0.0047(7)
C19 0.0493(9) 0.0506(9) 0.0512(9) -0.0055(7) 0.0222(7) -0.0084(7)
C1 0.0601(10) 0.0569(10) 0.0458(8) -0.0031(8) 0.0275(7) -0.0019(8)
C12 0.0479(9) 0.0633(11) 0.0545(9) 0.0096(8) 0.0150(7) 0.0121(8)
C3 0.0727(13) 0.0930(15) 0.0543(10) 0.0247(11) 0.0412(10) 0.0229(11)
C22 0.0501(10) 0.0533(10) 0.0518(9) 0.0019(8) 0.0048(7) -0.0109(8)
C4 0.0568(11) 0.0734(12) 0.0808(14) 0.0342(11) 0.0430(10) 0.0132(9)
C30 0.0489(9) 0.0634(11) 0.0601(10) 0.0010(8) 0.0309(8) -0.0086(8)
C21 0.0419(9) 0.0604(11) 0.0776(13) -0.0032(10) 0.0094(9) -0.0116(8)
C20 0.0492(10) 0.0661(12) 0.0715(12) -0.0047(9) 0.0258(9) -0.0125(8)
C2 0.0704(12) 0.0805(13) 0.0453(9) 0.0003(9) 0.0287(8) 0.0107(10)
C31 0.0819(14) 0.0749(13) 0.0683(12) 0.0176(10) 0.0407(11) -0.0050(10)
C27 0.0519(11) 0.0552(11) 0.1179(18) 0.0091(12) 0.0249(11) 0.0170(9)
C28 0.0657(15) 0.0779(17) 0.246(4) -0.018(2) 0.075(2) -0.0004(13)

loop_
_atom_type_symbol
_atom_type_description
_atom_type_scat_dispersion_real
_atom_type_scat_dispersion_imag
_atom_type_scat_source
C C 0.0033 0.0016 'International Tables Vol C Tables 4.2.6.8 and 6.1.1.4'
H H 0.0000 0.0000 'International Tables Vol C Tables 4.2.6.8 and 6.1.1.4'
O O 0.0106 0.0060 'International Tables Vol C Tables 4.2.6.8 and 6.1.1.4'

loop_
_geom_angle_atom_site_label_1
_geom_angle_atom_site_label_2
_geom_angle_atom_site_label_3
_geom_angle
_geom_angle_site_symmetry_1
_geom_angle_site_symmetry_3
_geom_angle_publ_flag
C29 O2 C30 117.49(13) . . ?
C15 C16 C17 120.67(13) . . ?
C15 C16 C25 121.39(12) . . ?
C17 C16 C25 117.89(13) . . ?
C8 C17 C16 119.29(13) . . ?
C8 C17 C18 123.84(12) . . ?
C16 C17 C18 116.83(12) . . ?
C17 C8 C9 119.54(13) . . ?
C17 C8 C7 121.97(14) . . ?
C9 C8 C7 118.25(13) . . ?
C16 C15 C14 121.23(13) . . ?
C16 C15 H15 119.4 . . ?
C14 C15 H15 119.4 . . ?
C15 C14 C13 120.49(14) . . ?
C15 C14 C9 119.22(14) . . ?
C13 C14 C9 120.22(14) . . ?
C14 C9 C10 117.22(15) . . ?
C14 C9 C8 119.64(13) . . ?
C10 C9 C8 123.14(14) . . ?
C16 C25 C29 110.09(12) . . ?
C16 C25 C26 109.53(12) . . ?
C29 C25 C26 110.23(12) . . ?
C16 C25 C24 107.12(12) . . ?
C29 C25 C24 108.66(13) . . ?
C26 C25 C24 111.16(13) . . ?
C11 C10 C9 121.02(15) . . ?
C11 C10 H10 119.5 . . ?
C9 C10 H10 119.5 . . ?
C26 O4 C27 117.27(15) . . ?
C19 C18 C23 117.83(15) . . ?
C19 C18 C17 124.07(14) . . ?
C23 C18 C17 118.06(13) . . ?
O1 C29 O2 124.35(15) . . ?
O1 C29 C25 123.54(15) . . ?
O2 C29 C25 112.08(13) . . ?
O3 C26 O4 123.99(15) . . ?
O3 C26 C25 124.71(14) . . ?
O4 C26 C25 111.30(13) . . ?
C1 C6 C5 118.20(15) . . ?
C1 C6 C7 123.20(14) . . ?
C5 C6 C7 118.57(14) . . ?
C6 C7 C8 118.01(12) . . ?
C6 C7 H7A 107.8 . . ?
C8 C7 H7A 107.8 . . ?
C6 C7 H7B 107.8 . . ?
C8 C7 H7B 107.8 . . ?
H7A C7 H7B 107.1 . . ?
C22 C23 C18 120.02(15) . . ?
C22 C23 C24 121.96(15) . . ?
C18 C23 C24 117.89(14) . . ?
C12 C13 C14 120.87(16) . . ?
C12 C13 H13 119.6 . . ?
C14 C13 H13 119.6 . . ?
C10 C11 C12 121.19(15) . . ?
C10 C11 H11 119.4 . . ?
C12 C11 H11 119.4 . . ?
C4 C5 C6 120.83(18) . . ?
C4 C5 H5 119.6 . . ?
C6 C5 H5 119.6 . . ?
C23 C24 C25 108.90(13) . . ?
C23 C24 H24A 109.9 . . ?
C25 C24 H24A 109.9 . . ?
C23 C24 H24B 109.9 . . ?
C25 C24 H24B 109.9 . . ?
H24A C24 H24B 108.3 . . ?
C20 C19 C18 121.41(16) . . ?
C20 C19 H19 119.3 . . ?
C18 C19 H19 119.3 . . ?
C6 C1 C2 120.64(17) . . ?
C6 C1 H1 119.7 . . ?
C2 C1 H1 119.7 . . ?
C13 C12 C11 119.44(16) . . ?
C13 C12 H12 120.3 . . ?
C11 C12 H12 120.3 . . ?
C4 C3 C2 119.87(17) . . ?
C4 C3 H3 120.1 . . ?
C2 C3 H3 120.1 . . ?
C21 C22 C23 120.90(17) . . ?
C21 C22 H22 119.6 . . ?
C23 C22 H22 119.6 . . ?
C3 C4 C5 120.01(18) . . ?
C3 C4 H4 120.0 . . ?
C5 C4 H4 120.0 . . ?
O2 C30 C31 110.48(15) . . ?
O2 C30 H30A 109.6 . . ?
C31 C30 H30A 109.6 . . ?
O2 C30 H30B 109.6 . . ?
C31 C30 H30B 109.6 . . ?
H30A C30 H30B 108.1 . . ?
C20 C21 C22 119.61(17) . . ?
C20 C21 H21 120.2 . . ?
C22 C21 H21 120.2 . . ?
C21 C20 C19 120.15(17) . . ?
C21 C20 H20 119.9 . . ?
C19 C20 H20 119.9 . . ?
C3 C2 C1 120.43(19) . . ?
C3 C2 H2 119.8 . . ?
C1 C2 H2 119.8 . . ?
C30 C31 H31A 109.5 . . ?
C30 C31 H31B 109.5 . . ?
H31A C31 H31B 109.5 . . ?
C30 C31 H31C 109.5 . . ?
H31A C31 H31C 109.5 . . ?
H31B C31 H31C 109.5 . . ?
O4 C27 C28 111.65(18) . . ?
O4 C27 H27A 109.3 . . ?
C28 C27 H27A 109.3 . . ?
O4 C27 H27B 109.3 . . ?
C28 C27 H27B 109.3 . . ?
H27A C27 H27B 108.0 . . ?
C27 C28 H28A 109.5 . . ?
C27 C28 H28B 109.5 . . ?
H28A C28 H28B 109.5 . . ?
C27 C28 H28C 109.5 . . ?
H28A C28 H28C 109.5 . . ?
H28B C28 H28C 109.5 . . ?

loop_
_geom_bond_atom_site_label_1
_geom_bond_atom_site_label_2
_geom_bond_distance
_geom_bond_site_symmetry_2
_geom_bond_publ_flag
O2 C29 1.3097(19) . ?
O2 C30 1.4433(19) . ?
C16 C15 1.341(2) . ?
C16 C17 1.422(2) . ?
C16 C25 1.508(2) . ?
C17 C8 1.375(2) . ?
C17 C18 1.470(2) . ?
C8 C9 1.418(2) . ?
C8 C7 1.500(2) . ?
C15 C14 1.391(2) . ?
C15 H15 0.9300 . ?
C14 C13 1.393(2) . ?
C14 C9 1.402(2) . ?
C9 C10 1.402(2) . ?
C25 C29 1.512(2) . ?
C25 C26 1.518(2) . ?
C25 C24 1.518(2) . ?
O1 C29 1.1802(19) . ?
O3 C26 1.1755(19) . ?
C10 C11 1.344(2) . ?
C10 H10 0.9300 . ?
O4 C26 1.3128(19) . ?
O4 C27 1.444(2) . ?
C18 C19 1.379(2) . ?
C18 C23 1.386(2) . ?
C6 C1 1.361(2) . ?
C6 C5 1.382(2) . ?
C6 C7 1.498(2) . ?
C7 H7A 0.9700 . ?
C7 H7B 0.9700 . ?
C23 C22 1.369(2) . ?
C23 C24 1.481(2) . ?
C13 C12 1.339(2) . ?
C13 H13 0.9300 . ?
C11 C12 1.390(3) . ?
C11 H11 0.9300 . ?
C5 C4 1.365(3) . ?
C5 H5 0.9300 . ?
C24 H24A 0.9700 . ?
C24 H24B 0.9700 . ?
C19 C20 1.363(2) . ?
C19 H19 0.9300 . ?
C1 C2 1.370(2) . ?
C1 H1 0.9300 . ?
C12 H12 0.9300 . ?
C3 C4 1.354(3) . ?
C3 C2 1.356(3) . ?
C3 H3 0.9300 . ?
C22 C21 1.365(3) . ?
C22 H22 0.9300 . ?
C4 H4 0.9300 . ?
C30 C31 1.471(3) . ?
C30 H30A 0.9700 . ?
C30 H30B 0.9700 . ?
C21 C20 1.356(3) . ?
C21 H21 0.9300 . ?
C20 H20 0.9300 . ?
C2 H2 0.9300 . ?
C31 H31A 0.9600 . ?
C31 H31B 0.9600 . ?
C31 H31C 0.9600 . ?
C27 C28 1.451(3) . ?
C27 H27A 0.9700 . ?
C27 H27B 0.9700 . ?
C28 H28A 0.9600 . ?
C28 H28B 0.9600 . ?
C28 H28C 0.9600 . ?

loop_
_geom_torsion_atom_site_label_1
_geom_torsion_atom_site_label_2
_geom_torsion_atom_site_label_3
_geom_torsion_atom_site_label_4
_geom_torsion
_geom_torsion_site_symmetry_1
_geom_torsion_site_symmetry_2
_geom_torsion_site_symmetry_3
_geom_torsion_site_symmetry_4
_geom_torsion_publ_flag
C15 C16 C17 C8 7.10(19) . . . . ?
C25 C16 C17 C8 -170.42(12) . . . . ?
C15 C16 C17 C18 -175.07(12) . . . . ?
C25 C16 C17 C18 7.42(17) . . . . ?
C16 C17 C8 C9 -4.25(19) . . . . ?
C18 C17 C8 C9 178.08(12) . . . . ?
C16 C17 C8 C7 170.10(12) . . . . ?
C18 C17 C8 C7 -7.6(2) . . . . ?
C17 C16 C15 C14 -4.0(2) . . . . ?
C25 C16 C15 C14 173.42(13) . . . . ?
C16 C15 C14 C13 -178.60(14) . . . . ?
C16 C15 C14 C9 -1.8(2) . . . . ?
C15 C14 C9 C10 -174.97(13) . . . . ?
C13 C14 C9 C10 1.8(2) . . . . ?
C15 C14 C9 C8 4.6(2) . . . . ?
C13 C14 C9 C8 -178.65(13) . . . . ?
C17 C8 C9 C14 -1.46(19) . . . . ?
C7 C8 C9 C14 -176.02(12) . . . . ?
C17 C8 C9 C10 178.06(13) . . . . ?
C7 C8 C9 C10 3.5(2) . . . . ?
C15 C16 C25 C29 -21.29(18) . . . . ?
C17 C16 C25 C29 156.20(12) . . . . ?
C15 C16 C25 C26 100.06(15) . . . . ?
C17 C16 C25 C26 -82.44(15) . . . . ?
C15 C16 C25 C24 -139.27(14) . . . . ?
C17 C16 C25 C24 38.22(16) . . . . ?
C14 C9 C10 C11 -0.1(2) . . . . ?
C8 C9 C10 C11 -179.66(14) . . . . ?
C8 C17 C18 C19 -36.1(2) . . . . ?
C16 C17 C18 C19 146.14(15) . . . . ?
C8 C17 C18 C23 146.12(14) . . . . ?
C16 C17 C18 C23 -31.61(18) . . . . ?
C30 O2 C29 O1 1.8(2) . . . . ?
C30 O2 C29 C25 -176.39(12) . . . . ?
C16 C25 C29 O1 -87.67(19) . . . . ?
C26 C25 C29 O1 151.39(16) . . . . ?
C24 C25 C29 O1 29.4(2) . . . . ?
C16 C25 C29 O2 90.51(15) . . . . ?
C26 C25 C29 O2 -30.43(17) . . . . ?
C24 C25 C29 O2 -152.47(13) . . . . ?
C27 O4 C26 O3 7.3(2) . . . . ?
C27 O4 C26 C25 -172.53(13) . . . . ?
C16 C25 C26 O3 -16.4(2) . . . . ?
C29 C25 C26 O3 104.93(17) . . . . ?
C24 C25 C26 O3 -134.52(16) . . . . ?
C16 C25 C26 O4 163.48(12) . . . . ?
C29 C25 C26 O4 -75.25(16) . . . . ?
C24 C25 C26 O4 45.30(16) . . . . ?
C1 C6 C7 C8 19.8(2) . . . . ?
C5 C6 C7 C8 -162.43(14) . . . . ?
C17 C8 C7 C6 103.91(17) . . . . ?
C9 C8 C7 C6 -81.67(17) . . . . ?
C19 C18 C23 C22 3.2(2) . . . . ?
C17 C18 C23 C22 -178.88(14) . . . . ?
C19 C18 C23 C24 -172.72(14) . . . . ?
C17 C18 C23 C24 5.2(2) . . . . ?
C15 C14 C13 C12 174.96(15) . . . . ?
C9 C14 C13 C12 -1.8(2) . . . . ?
C9 C10 C11 C12 -1.6(2) . . . . ?
C1 C6 C5 C4 1.3(2) . . . . ?
C7 C6 C5 C4 -176.61(15) . . . . ?
C22 C23 C24 C25 -133.76(16) . . . . ?
C18 C23 C24 C25 42.11(19) . . . . ?
C16 C25 C24 C23 -61.92(16) . . . . ?
C29 C25 C24 C23 179.17(12) . . . . ?
C26 C25 C24 C23 57.70(16) . . . . ?
C23 C18 C19 C20 -3.2(2) . . . . ?
C17 C18 C19 C20 179.10(15) . . . . ?
C5 C6 C1 C2 -0.8(3) . . . . ?
C7 C6 C1 C2 177.04(16) . . . . ?
C14 C13 C12 C11 0.0(3) . . . . ?
C10 C11 C12 C13 1.7(3) . . . . ?
C18 C23 C22 C21 -1.2(3) . . . . ?
C24 C23 C22 C21 174.54(17) . . . . ?
C2 C3 C4 C5 -0.3(3) . . . . ?
C6 C5 C4 C3 -0.8(3) . . . . ?
C29 O2 C30 C31 -90.29(19) . . . . ?
C23 C22 C21 C20 -1.0(3) . . . . ?
C22 C21 C20 C19 1.1(3) . . . . ?
C18 C19 C20 C21 1.0(3) . . . . ?
C4 C3 C2 C1 0.8(3) . . . . ?
C6 C1 C2 C3 -0.3(3) . . . . ?
C26 O4 C27 C28 87.3(3) . . . . ?

loop_
_cod_related_entry_id
_cod_related_entry_database
_cod_related_entry_code
1 ChemSpider 28415466
